data_2236840
loop_
_publ_author_name
'Li, Ya-Feng'
'Qin, Xiao-Lin'
'Xu, Yue'
'Yuan, Yong-Peng'
'Gao, Wen-Yuan'

_publ_section_title
;
 Poly[[\m-aqua-diaquabis(\m-furan-2,5-dicarboxylato-\k^2^<i>O</i>^2^:<i>O</i>^5^)bis(1,10-phenanthroline-\k^2^<i>N</i>,<i>N</i>')dicopper(II)]
 <i>N</i>,<i>N</i>-dimethylformamide monosolvate]
;
_journal_coeditor_code CV5353
_journal_issue 12
_journal_name_full 'Acta Crystallographica Section E'
_journal_page_first m1484
_journal_page_last m1485
_journal_paper_doi 10.1107/S1600536812046041
_journal_volume 68
_journal_year 2012
_chemical_formula_iupac '[Cu2 (C6 H2 O5)2 (C12 H8 N2)2 (H2 O)3], C3 H7 N O'
_chemical_formula_moiety 'C36 H26 Cu2 N4 O13, C3 H7 N O'
_chemical_formula_sum 'C39 H33 Cu2 N5 O14'
_chemical_formula_weight 922.78
_chemical_name_systematic
;
Poly[[\m-aqua-diaquabis(\m-furan-2,5-dicarboxylato-
\k^2^<i>O</i>^2^:<i>O</i>^5^)bis(1,10-phenanthroline-
\k^2^<i>N</i>,<i>N</i>')dicopper(II)] <i>N</i>,<i>N</i>-dimethylformamide
monosolvate]
;
_space_group_IT_number 14
_symmetry_cell_setting monoclinic
_symmetry_space_group_name_Hall '-P 2ybc'
_symmetry_space_group_name_H-M 'P 1 21/c 1'
_atom_sites_solution_hydrogens geom
_atom_sites_solution_primary direct
_atom_sites_solution_secondary difmap
_audit_creation_method SHELXL-97
_cell_angle_alpha 90.00
_cell_angle_beta 92.41(3)
_cell_angle_gamma 90.00
_cell_formula_units_Z 4
_cell_length_a 16.620(3)
_cell_length_b 11.600(2)
_cell_length_c 20.168(4)
_cell_measurement_reflns_used 2000
_cell_measurement_temperature 293(2)
_cell_measurement_theta_max 27.47
_cell_measurement_theta_min 1.23
_cell_volume 3884.8(12)
_computing_cell_refinement 'PROCESS-AUTO (Rigaku, 1998)'
_computing_data_collection 'PROCESS-AUTO (Rigaku, 1998)'
_computing_data_reduction 'CrystalStructure (Rigaku/MSC, 2002)'
_computing_molecular_graphics 'DIAMOND (Brandenburg, 2000)'
_computing_publication_material 'SHELXL97 (Sheldrick, 2008)'
_computing_structure_refinement 'SHELXL97 (Sheldrick, 2008)'
_computing_structure_solution 'SHELXS97 (Sheldrick, 2008)'
_diffrn_ambient_temperature 293(2)
_diffrn_detector_area_resol_mean 10.00
_diffrn_measured_fraction_theta_full 0.997
_diffrn_measured_fraction_theta_max 0.997
_diffrn_measurement_device_type 'Rigaku R-AXIS RAPID'
_diffrn_measurement_method \w
_diffrn_radiation_monochromator graphite
_diffrn_radiation_source 'fine-focus sealed tube'
_diffrn_radiation_type MoK\a
_diffrn_radiation_wavelength 0.71073
_diffrn_reflns_av_R_equivalents 0.0465
_diffrn_reflns_av_sigmaI/netI 0.0416
_diffrn_reflns_limit_h_max 21
_diffrn_reflns_limit_h_min -20
_diffrn_reflns_limit_k_max 15
_diffrn_reflns_limit_k_min -15
_diffrn_reflns_limit_l_max 26
_diffrn_reflns_limit_l_min -26
_diffrn_reflns_number 36308
_diffrn_reflns_theta_full 27.47
_diffrn_reflns_theta_max 27.47
_diffrn_reflns_theta_min 1.23
_exptl_absorpt_coefficient_mu 1.172
_exptl_absorpt_correction_T_max 0.8256
_exptl_absorpt_correction_T_min 0.6845
_exptl_absorpt_correction_type multi-scan
_exptl_absorpt_process_details '(ABSCOR; Higashi, 1995)'
_exptl_crystal_colour blue
_exptl_crystal_density_diffrn 1.578
_exptl_crystal_density_method 'not measured'
_exptl_crystal_description block
_exptl_crystal_F_000 1888
_exptl_crystal_size_max 0.35
_exptl_crystal_size_mid 0.20
_exptl_crystal_size_min 0.17
_refine_diff_density_max 0.649
_refine_diff_density_min -0.351
_refine_ls_extinction_method none
_refine_ls_goodness_of_fit_ref 1.053
_refine_ls_hydrogen_treatment mixed
_refine_ls_matrix_type full
_refine_ls_number_parameters 561
_refine_ls_number_reflns 8855
_refine_ls_number_restraints 13
_refine_ls_restrained_S_all 1.055
_refine_ls_R_factor_all 0.0604
_refine_ls_R_factor_gt 0.0413
_refine_ls_shift/su_max 0.001
_refine_ls_shift/su_mean 0.000
_refine_ls_structure_factor_coef Fsqd
_refine_ls_weighting_details 'calc w=1/[\s^2^(Fo^2^)+(0.0551P)^2^+1.1821P] where P=(Fo^2^+2Fc^2^)/3'
_refine_ls_weighting_scheme calc
_refine_ls_wR_factor_gt 0.1010
_refine_ls_wR_factor_ref 0.1100
_reflns_number_gt 6642
_reflns_number_total 8855
_reflns_threshold_expression I>2sigma(I)
_cod_data_source_file cv5353.cif
_cod_data_source_block I
_cod_original_cell_volume 3884.6(13)
_cod_original_sg_symbol_H-M 'P 21/c'
_cod_database_code 2236840
_cod_database_fobs_code 2236840

loop_
_symmetry_equiv_pos_as_xyz
'x, y, z'
'-x, y+1/2, -z+1/2'
'-x, -y, -z'
'x, -y-1/2, z-1/2'

loop_
_atom_site_type_symbol
_atom_site_label
_atom_site_fract_x
_atom_site_fract_y
_atom_site_fract_z
_atom_site_U_iso_or_equiv
_atom_site_adp_type
_atom_site_calc_flag
_atom_site_refinement_flags
_atom_site_occupancy
_atom_site_symmetry_multiplicity
Cu Cu1 0.262045(16) 0.46824(3) 0.095417(14) 0.03123(9) Uani d D 1 1
Cu Cu2 0.778317(16) 0.54556(3) 0.415298(14) 0.03424(10) Uani d D 1 1
O O1 0.34174(10) 0.45626(16) 0.16869(9) 0.0380(4) Uani d . 1 1
O O2 0.40602(11) 0.62411(17) 0.15533(10) 0.0467(5) Uani d . 1 1
O O3 0.51971(10) 0.55941(14) 0.25061(8) 0.0325(4) Uani d . 1 1
O O4 0.68947(10) 0.49579(18) 0.35584(9) 0.0412(4) Uani d . 1 1
O O5 0.64533(13) 0.66569(18) 0.31577(12) 0.0610(6) Uani d . 1 1
C C1 0.39872(14) 0.5275(2) 0.17983(11) 0.0313(5) Uani d . 1 1
C C2 0.46290(13) 0.4827(2) 0.22686(11) 0.0298(5) Uani d . 1 1
C C3 0.47776(14) 0.3759(2) 0.25122(12) 0.0350(5) Uani d . 1 1
H H3 0.4478 0.3095 0.2425 0.042 Uiso calc R 1 1
C C4 0.54854(14) 0.3858(2) 0.29291(12) 0.0348(5) Uani d . 1 1
H H4 0.5740 0.3267 0.3169 0.042 Uiso calc R 1 1
C C5 0.57159(14) 0.4961(2) 0.29108(11) 0.0305(5) Uani d . 1 1
C C6 0.64101(15) 0.5605(2) 0.32343(12) 0.0345(5) Uani d . 1 1
O O6 0.17981(10) 0.52844(16) 0.15262(9) 0.0369(4) Uani d . 1 1
O O7 0.10622(13) 0.36742(18) 0.15767(12) 0.0588(6) Uani d . 1 1
O O8 0.00890(10) 0.46740(14) 0.24548(8) 0.0315(4) Uani d . 1 1
O O9 -0.14260(11) 0.57111(16) 0.34843(10) 0.0405(4) Uani d . 1 1
O O10 -0.11593(13) 0.39158(18) 0.31678(12) 0.0612(6) Uani d . 1 1
C C7 0.12146(14) 0.4682(2) 0.17212(12) 0.0323(5) Uani d . 1 1
C C8 0.06639(13) 0.5318(2) 0.21566(12) 0.0300(5) Uani d . 1 1
C C9 0.05879(15) 0.6436(2) 0.23144(13) 0.0376(6) Uani d . 1 1
H H9 0.0908 0.7041 0.2176 0.045 Uiso calc R 1 1
C C10 -0.00770(15) 0.6518(2) 0.27353(13) 0.0377(6) Uani d . 1 1
H H10 -0.0277 0.7185 0.2924 0.045 Uiso calc R 1 1
C C11 -0.03577(13) 0.5440(2) 0.28061(11) 0.0297(5) Uani d . 1 1
C C12 -0.10354(14) 0.4955(2) 0.31801(12) 0.0323(5) Uani d . 1 1
N N1 0.19302(12) 0.4938(2) 0.01174(11) 0.0373(5) Uani d . 1 1
N N2 0.34234(12) 0.4163(2) 0.02842(11) 0.0367(5) Uani d . 1 1
C C13 0.11996(16) 0.5389(3) 0.00524(16) 0.0502(7) Uani d . 1 1
H H13 0.0945 0.5630 0.0430 0.060 Uiso calc R 1 1
C C14 0.07967(19) 0.5515(3) -0.05710(18) 0.0649(10) Uani d . 1 1
H H14 0.0285 0.5841 -0.0602 0.078 Uiso calc R 1 1
C C15 0.1155(2) 0.5162(4) -0.11220(18) 0.0689(10) Uani d . 1 1
H H15 0.0887 0.5234 -0.1534 0.083 Uiso calc R 1 1
C C16 0.1937(2) 0.4683(3) -0.10785(15) 0.0551(8) Uani d . 1 1
C C17 0.2383(3) 0.4298(4) -0.16290(16) 0.0724(11) Uani d . 1 1
H H17 0.2149 0.4340 -0.2055 0.087 Uiso calc R 1 1
C C18 0.3126(3) 0.3879(3) -0.15429(16) 0.0687(10) Uani d . 1 1
H H18 0.3399 0.3637 -0.1911 0.082 Uiso calc R 1 1
C C19 0.35201(19) 0.3792(3) -0.08942(15) 0.0514(7) Uani d . 1 1
C C20 0.4306(2) 0.3379(3) -0.07688(19) 0.0665(10) Uani d . 1 1
H H20 0.4610 0.3124 -0.1116 0.080 Uiso calc R 1 1
C C21 0.4615(2) 0.3356(3) -0.0137(2) 0.0688(10) Uani d . 1 1
H H21 0.5132 0.3073 -0.0050 0.083 Uiso calc R 1 1
C C22 0.41626(16) 0.3754(3) 0.03824(16) 0.0526(8) Uani d . 1 1
H H22 0.4388 0.3732 0.0812 0.063 Uiso calc R 1 1
C C23 0.31052(16) 0.4169(2) -0.03446(13) 0.0385(6) Uani d . 1 1
C C24 0.23022(17) 0.4602(2) -0.04374(13) 0.0396(6) Uani d . 1 1
N N3 0.70653(14) 0.5346(2) 0.49399(11) 0.0441(6) Uani d . 1 1
N N4 0.85693(13) 0.6052(2) 0.48709(12) 0.0446(5) Uani d . 1 1
C C25 0.63292(18) 0.4888(4) 0.49529(17) 0.0615(9) Uani d . 1 1
H H25 0.6080 0.4631 0.4559 0.074 Uiso calc R 1 1
C C26 0.5921(2) 0.4784(4) 0.5545(2) 0.0810(13) Uani d . 1 1
H H26 0.5412 0.4451 0.5542 0.097 Uiso calc R 1 1
C C27 0.6266(3) 0.5165(4) 0.6111(2) 0.0846(14) Uani d . 1 1
H H27 0.5987 0.5114 0.6500 0.101 Uiso calc R 1 1
C C28 0.7044(3) 0.5642(3) 0.61325(16) 0.0701(11) Uani d . 1 1
C C29 0.7473(3) 0.6017(4) 0.67048(18) 0.0837(14) Uani d . 1 1
H H29 0.7229 0.5989 0.7111 0.100 Uiso calc R 1 1
C C30 0.8223(3) 0.6412(3) 0.66776(16) 0.0811(14) Uani d . 1 1
H H30 0.8484 0.6674 0.7066 0.097 Uiso calc R 1 1
C C31 0.8645(3) 0.6449(3) 0.60622(18) 0.0682(10) Uani d . 1 1
C C32 0.9437(3) 0.6788(4) 0.5992(2) 0.0887(14) Uani d . 1 1
H H32 0.9738 0.7038 0.6364 0.106 Uiso calc R 1 1
C C33 0.9790(3) 0.6765(4) 0.5388(3) 0.0861(14) Uani d . 1 1
H H33 1.0323 0.6991 0.5351 0.103 Uiso calc R 1 1
C C34 0.9324(2) 0.6387(3) 0.48203(19) 0.0639(9) Uani d . 1 1
H H34 0.9554 0.6375 0.4408 0.077 Uiso calc R 1 1
C C35 0.8235(2) 0.6091(3) 0.54787(13) 0.0497(7) Uani d . 1 1
C C36 0.74293(19) 0.5699(3) 0.55125(13) 0.0478(7) Uani d . 1 1
O O1W 0.23887(10) 0.26884(16) 0.10600(9) 0.0363(4) Uani d D 1 1
H H1A 0.2766(12) 0.245(2) 0.1317(12) 0.044 Uiso d D 1 1
H H1B 0.1959(11) 0.275(3) 0.1272(12) 0.044 Uiso d D 1 1
O O2W 0.81807(12) 0.34807(19) 0.43587(11) 0.0526(5) Uani d D 1 1
H H2A 0.8410(17) 0.3280(17) 0.3991(11) 0.063 Uiso d D 1 1
H H2B 0.7755(13) 0.3099(16) 0.4451(15) 0.063 Uiso d D 1 1
O O3W 0.30778(18) 0.6991(3) 0.05478(13) 0.0923(10) Uani d D 1 1
H H3A 0.346(2) 0.725(2) 0.0796(14) 0.111 Uiso d D 1 1
H H3B 0.324(2) 0.696(2) 0.0140(10) 0.111 Uiso d D 1 1
O O41 0.6377(2) 0.3137(3) 0.07231(14) 0.1025(10) Uani d . 1 1
C C41 0.6527(3) 0.2954(4) 0.1319(2) 0.0811(12) Uani d . 1 1
H H41 0.6138 0.3170 0.1614 0.097 Uiso calc R 1 1
N N41 0.71914(18) 0.2478(3) 0.15731(15) 0.0652(8) Uani d . 1 1
C C42 0.7841(3) 0.2158(4) 0.1167(2) 0.0884(13) Uani d . 1 1
H H42A 0.7954 0.1352 0.1224 0.106 Uiso calc R 1 1
H H42B 0.8311 0.2599 0.1295 0.106 Uiso calc R 1 1
H H42C 0.7693 0.2309 0.0710 0.106 Uiso calc R 1 1
C C43 0.7313(3) 0.2344(5) 0.2284(2) 0.1029(17) Uani d . 1 1
H H43A 0.7728 0.2862 0.2444 0.123 Uiso calc R 1 1
H H43B 0.7471 0.1565 0.2384 0.123 Uiso calc R 1 1
H H43C 0.6821 0.2517 0.2497 0.123 Uiso calc R 1 1

loop_
_atom_site_aniso_label
_atom_site_aniso_U_11
_atom_site_aniso_U_22
_atom_site_aniso_U_33
_atom_site_aniso_U_12
_atom_site_aniso_U_13
_atom_site_aniso_U_23
Cu1 0.02015(14) 0.04554(19) 0.02800(15) 0.00042(11) 0.00089(11) -0.00221(13)
Cu2 0.02092(15) 0.0551(2) 0.02665(15) -0.00089(12) 0.00027(11) -0.00304(13)
O1 0.0264(8) 0.0488(11) 0.0381(9) -0.0065(7) -0.0071(7) 0.0013(8)
O2 0.0433(10) 0.0450(11) 0.0507(11) -0.0018(9) -0.0121(9) 0.0099(9)
O3 0.0292(8) 0.0323(9) 0.0350(9) -0.0030(7) -0.0098(7) 0.0003(7)
O4 0.0298(9) 0.0540(11) 0.0388(10) -0.0016(8) -0.0115(8) 0.0034(9)
O5 0.0560(13) 0.0407(12) 0.0833(16) -0.0055(10) -0.0351(12) -0.0044(11)
C1 0.0266(11) 0.0412(14) 0.0259(11) 0.0018(10) -0.0007(9) -0.0059(10)
C2 0.0228(10) 0.0384(13) 0.0280(11) -0.0051(9) -0.0003(9) -0.0043(10)
C3 0.0319(12) 0.0349(13) 0.0380(13) -0.0050(10) -0.0016(10) -0.0012(11)
C4 0.0323(12) 0.0369(13) 0.0350(12) 0.0014(10) -0.0027(10) 0.0044(11)
C5 0.0252(11) 0.0370(13) 0.0288(11) 0.0002(10) -0.0050(9) -0.0004(10)
C6 0.0302(12) 0.0430(15) 0.0296(12) -0.0007(11) -0.0058(10) -0.0038(11)
O6 0.0271(8) 0.0448(11) 0.0395(9) -0.0021(7) 0.0106(7) -0.0035(8)
O7 0.0561(13) 0.0419(12) 0.0816(16) -0.0090(10) 0.0394(12) -0.0160(11)
O8 0.0282(8) 0.0338(9) 0.0334(8) 0.0005(7) 0.0106(7) -0.0026(7)
O9 0.0346(9) 0.0388(10) 0.0494(11) 0.0030(8) 0.0188(8) -0.0034(8)
O10 0.0621(13) 0.0383(11) 0.0867(16) -0.0095(10) 0.0429(13) -0.0124(11)
C7 0.0280(11) 0.0409(14) 0.0283(11) 0.0035(10) 0.0040(9) 0.0012(11)
C8 0.0229(10) 0.0362(13) 0.0313(11) -0.0007(9) 0.0056(9) 0.0054(10)
C9 0.0326(12) 0.0360(14) 0.0448(14) -0.0007(10) 0.0086(11) 0.0062(11)
C10 0.0361(13) 0.0332(13) 0.0448(14) 0.0054(10) 0.0130(11) -0.0004(11)
C11 0.0249(11) 0.0349(13) 0.0295(11) 0.0041(9) 0.0043(9) -0.0009(10)
C12 0.0268(11) 0.0376(14) 0.0328(12) 0.0001(10) 0.0045(10) -0.0025(11)
N1 0.0281(10) 0.0477(13) 0.0360(11) -0.0030(9) -0.0001(9) 0.0071(10)
N2 0.0289(10) 0.0427(12) 0.0391(11) -0.0007(9) 0.0068(9) -0.0002(10)
C13 0.0308(13) 0.065(2) 0.0545(17) 0.0023(13) -0.0026(12) 0.0159(15)
C14 0.0389(16) 0.085(3) 0.069(2) -0.0039(16) -0.0200(16) 0.0269(19)
C15 0.063(2) 0.090(3) 0.0510(19) -0.016(2) -0.0246(17) 0.0140(19)
C16 0.063(2) 0.062(2) 0.0390(15) -0.0121(16) -0.0092(14) 0.0043(14)
C17 0.102(3) 0.084(3) 0.0308(15) -0.016(2) -0.0045(18) -0.0045(16)
C18 0.098(3) 0.076(3) 0.0338(16) -0.009(2) 0.0204(18) -0.0112(16)
C19 0.0619(19) 0.0504(18) 0.0436(16) -0.0086(14) 0.0227(14) -0.0066(13)
C20 0.064(2) 0.070(2) 0.069(2) -0.0006(17) 0.0360(19) -0.0154(18)
C21 0.0406(17) 0.081(3) 0.086(3) 0.0116(16) 0.0205(17) -0.012(2)
C22 0.0337(14) 0.067(2) 0.0572(18) 0.0096(13) 0.0067(13) -0.0044(16)
C23 0.0420(14) 0.0387(14) 0.0354(13) -0.0076(11) 0.0082(11) -0.0020(11)
C24 0.0449(15) 0.0433(15) 0.0304(12) -0.0112(12) -0.0012(11) 0.0015(11)
N3 0.0367(12) 0.0621(16) 0.0340(11) 0.0132(11) 0.0054(9) 0.0039(11)
N4 0.0375(12) 0.0483(14) 0.0468(13) 0.0019(10) -0.0143(10) -0.0010(11)
C25 0.0352(15) 0.094(3) 0.0561(19) 0.0088(16) 0.0133(14) 0.0140(18)
C26 0.052(2) 0.128(4) 0.065(2) 0.020(2) 0.0275(19) 0.022(2)
C27 0.074(3) 0.121(4) 0.062(2) 0.042(3) 0.038(2) 0.019(2)
C28 0.106(3) 0.071(2) 0.0335(15) 0.039(2) 0.0108(18) 0.0031(15)
C29 0.125(4) 0.086(3) 0.0391(19) 0.035(3) 0.002(2) -0.0050(19)
C30 0.144(4) 0.067(2) 0.0304(16) 0.027(3) -0.026(2) -0.0117(15)
C31 0.095(3) 0.0497(19) 0.057(2) 0.0103(19) -0.035(2) -0.0083(16)
C32 0.123(4) 0.070(3) 0.069(3) -0.008(3) -0.049(3) -0.005(2)
C33 0.065(2) 0.071(3) 0.118(4) -0.017(2) -0.044(2) 0.003(3)
C34 0.0469(18) 0.068(2) 0.075(2) -0.0107(16) -0.0198(16) 0.0042(18)
C35 0.073(2) 0.0410(15) 0.0330(14) 0.0157(15) -0.0177(14) -0.0027(12)
C36 0.0608(19) 0.0508(17) 0.0318(13) 0.0207(15) 0.0020(13) 0.0019(12)
O1W 0.0258(8) 0.0385(10) 0.0445(10) -0.0016(8) 0.0001(7) 0.0031(8)
O2W 0.0401(11) 0.0572(13) 0.0609(13) -0.0075(9) 0.0050(10) 0.0044(11)
O3W 0.087(2) 0.128(3) 0.0601(16) 0.0616(19) -0.0142(14) -0.0162(17)
O41 0.115(2) 0.133(3) 0.0584(17) 0.014(2) -0.0119(16) 0.0129(18)
C41 0.077(3) 0.102(3) 0.065(2) 0.016(2) 0.005(2) -0.004(2)
N41 0.0630(17) 0.074(2) 0.0591(17) 0.0050(15) 0.0052(14) -0.0023(15)
C42 0.085(3) 0.072(3) 0.111(3) -0.008(2) 0.033(3) -0.013(3)
C43 0.090(3) 0.149(5) 0.069(3) 0.038(3) -0.004(2) -0.002(3)

loop_
_atom_type_symbol
_atom_type_description
_atom_type_scat_dispersion_real
_atom_type_scat_dispersion_imag
_atom_type_scat_source
C C 0.0033 0.0016 'International Tables Vol C Tables 4.2.6.8 and 6.1.1.4'
H H 0.0000 0.0000 'International Tables Vol C Tables 4.2.6.8 and 6.1.1.4'
N N 0.0061 0.0033 'International Tables Vol C Tables 4.2.6.8 and 6.1.1.4'
O O 0.0106 0.0060 'International Tables Vol C Tables 4.2.6.8 and 6.1.1.4'
Cu Cu 0.3201 1.2651 'International Tables Vol C Tables 4.2.6.8 and 6.1.1.4'

loop_
_geom_angle_atom_site_label_1
_geom_angle_atom_site_label_2
_geom_angle_atom_site_label_3
_geom_angle_site_symmetry_1
_geom_angle_site_symmetry_3
_geom_angle
O1 Cu1 O6 . . 92.74(8)
O1 Cu1 N1 . . 170.97(8)
O6 Cu1 N1 . . 93.10(8)
O1 Cu1 N2 . . 92.22(8)
O6 Cu1 N2 . . 174.04(9)
N1 Cu1 N2 . . 81.59(9)
O1 Cu1 O1W . . 88.27(7)
O6 Cu1 O1W . . 100.15(7)
N1 Cu1 O1W . . 97.48(8)
N2 Cu1 O1W . . 83.30(8)
O1 Cu1 O3W . . 95.85(8)
O6 Cu1 O3W . . 92.00(7)
N1 Cu1 O3W . . 77.06(8)
N2 Cu1 O3W . . 84.21(8)
O1W Cu1 O3W . . 166.98(7)
O9 Cu2 O4 1_655 . 97.76(8)
O9 Cu2 O4 1_655 1 97.76(8)
O4 Cu2 O4 . 1 0.00(13)
O9 Cu2 N3 1_655 . 171.30(9)
O4 Cu2 N3 . . 90.43(9)
O4 Cu2 N3 1 . 90.43(9)
O9 Cu2 N4 1_655 . 90.52(9)
O4 Cu2 N4 . . 170.84(9)
O4 Cu2 N4 1 . 170.84(9)
N3 Cu2 N4 . . 81.11(10)
O9 Cu2 O2W 1_655 . 94.34(7)
O4 Cu2 O2W . . 91.11(8)
O4 Cu2 O2W 1 . 91.11(8)
N3 Cu2 O2W . . 88.39(9)
N4 Cu2 O2W . . 92.15(9)
O9 Cu2 O1W 1_655 2_655 79.01(7)
O4 Cu2 O1W . 2_655 96.69(7)
O4 Cu2 O1W 1 2_655 96.69(7)
N3 Cu2 O1W . 2_655 97.21(8)
N4 Cu2 O1W . 2_655 81.01(8)
O2W Cu2 O1W . 2_655 170.34(6)
C1 O1 Cu1 . . 124.47(16)
C2 O3 C5 . . 105.45(18)
C6 O4 Cu2 . . 126.33(18)
O2 C1 O1 1 . 127.3(2)
O2 C1 O1 . . 127.3(2)
O2 C1 C2 1 . 119.5(2)
O2 C1 C2 . . 119.5(2)
O1 C1 C2 . . 113.2(2)
C3 C2 O3 . . 110.8(2)
C3 C2 C1 . . 131.7(2)
O3 C2 C1 . . 117.4(2)
C2 C3 C4 . . 106.0(2)
C2 C3 H3 . . 127.0
C4 C3 H3 . . 127.0
C5 C4 C3 . . 107.0(2)
C5 C4 H4 . . 126.5
C3 C4 H4 . . 126.5
C4 C5 O3 . . 110.8(2)
C4 C5 C6 . . 132.9(2)
O3 C5 C6 . . 116.3(2)
O5 C6 O4 . 1 127.9(2)
O5 C6 O4 . . 127.9(2)
O5 C6 C5 . . 119.1(2)
O4 C6 C5 1 . 113.0(2)
O4 C6 C5 . . 113.0(2)
C7 O6 Cu1 . . 123.21(16)
C8 O8 C11 . . 106.02(18)
C12 O9 Cu2 . 1_455 127.33(17)
O7 C7 O6 1 . 127.0(2)
O7 C7 O6 . . 127.0(2)
O7 C7 C8 1 . 119.0(2)
O7 C7 C8 . . 119.0(2)
O6 C7 C8 . . 113.9(2)
C9 C8 O8 . . 110.3(2)
C9 C8 C7 . . 133.2(2)
O8 C8 C7 . . 116.5(2)
C8 C9 C10 . . 106.8(2)
C8 C9 H9 . . 126.6
C10 C9 H9 . . 126.6
C11 C10 C9 . . 106.4(2)
C11 C10 H10 . . 126.8
C9 C10 H10 . . 126.8
C10 C11 O8 . . 110.5(2)
C10 C11 C12 . . 132.6(2)
O8 C11 C12 . . 117.0(2)
O10 C12 O9 . . 127.1(2)
O10 C12 C11 . . 119.4(2)
O9 C12 C11 . . 113.5(2)
C13 N1 C24 . . 118.6(2)
C13 N1 Cu1 . . 128.8(2)
C24 N1 Cu1 . . 112.57(17)
C22 N2 C23 . . 117.8(2)
C22 N2 Cu1 . . 129.7(2)
C23 N2 Cu1 . . 112.34(17)
N1 C13 C14 . . 122.0(3)
N1 C13 H13 . . 119.0
C14 C13 H13 . . 119.0
C15 C14 C13 . . 119.7(3)
C15 C14 H14 . . 120.2
C13 C14 H14 . . 120.2
C14 C15 C16 . . 120.4(3)
C14 C15 H15 . . 119.8
C16 C15 H15 . . 119.8
C24 C16 C15 . . 116.3(3)
C24 C16 C17 . . 118.3(3)
C15 C16 C17 . . 125.4(3)
C18 C17 C16 . . 121.3(3)
C18 C17 H17 . . 119.3
C16 C17 H17 . . 119.3
C17 C18 C19 . . 121.8(3)
C17 C18 H18 . . 119.1
C19 C18 H18 . . 119.1
C23 C19 C20 . . 116.7(3)
C23 C19 C18 . . 118.5(3)
C20 C19 C18 . . 124.8(3)
C21 C20 C19 . . 119.3(3)
C21 C20 H20 . . 120.3
C19 C20 H20 . . 120.3
C20 C21 C22 . . 120.3(3)
C20 C21 H21 . . 119.8
C22 C21 H21 . . 119.8
N2 C22 C21 . . 122.2(3)
N2 C22 H22 . . 118.9
C21 C22 H22 . . 118.9
N2 C23 C19 . . 123.7(3)
N2 C23 C24 . . 116.7(2)
C19 C23 C24 . . 119.6(3)
N1 C24 C16 . . 123.0(3)
N1 C24 C23 . . 116.6(2)
C16 C24 C23 . . 120.5(3)
C25 N3 C36 . . 118.9(3)
C25 N3 Cu2 . . 127.6(2)
C36 N3 Cu2 . . 113.2(2)
C34 N4 C35 . . 118.8(3)
C34 N4 Cu2 . . 129.0(2)
C35 N4 Cu2 . . 112.15(19)
N3 C25 C26 . . 121.8(4)
N3 C25 H25 . . 119.1
C26 C25 H25 . . 119.1
C27 C26 C25 . . 119.7(4)
C27 C26 H26 . . 120.2
C25 C26 H26 . . 120.2
C26 C27 C28 . . 121.3(3)
C26 C27 H27 . . 119.4
C28 C27 H27 . . 119.4
C29 C28 C27 . . 125.7(4)
C29 C28 C36 . . 118.4(4)
C27 C28 C36 . . 115.9(3)
C30 C29 C28 . . 121.2(4)
C30 C29 H29 . . 119.4
C28 C29 H29 . . 119.4
C29 C30 C31 . . 122.2(3)
C29 C30 H30 . . 118.9
C31 C30 H30 . . 118.9
C32 C31 C35 . . 115.4(4)
C32 C31 C30 . . 126.2(4)
C35 C31 C30 . . 118.3(4)
C33 C32 C31 . . 121.8(4)
C33 C32 H32 . . 119.1
C31 C32 H32 . . 119.1
C32 C33 C34 . . 118.7(4)
C32 C33 H33 . . 120.6
C34 C33 H33 . . 120.6
N4 C34 C33 . . 120.9(4)
N4 C34 H34 . . 119.5
C33 C34 H34 . . 119.5
N4 C35 C31 . . 124.2(3)
N4 C35 C36 . . 116.9(2)
C31 C35 C36 . . 118.9(3)
N3 C36 C35 . . 116.6(2)
N3 C36 C28 . . 122.3(3)
C35 C36 C28 . . 121.0(3)
Cu1 O1W H1A . . 105(2)
Cu1 O1W H1B . . 96(2)
H1A O1W H1B . . 110(2)
Cu2 O2W H2A . . 103.3(14)
Cu2 O2W H2B . . 107.6(14)
H2A O2W H2B . . 116(2)
Cu1 O3W H3A . . 111.3(17)
Cu1 O3W H3B . . 108.4(16)
H3A O3W H3B . . 108(2)
O41 C41 N41 . . 125.6(4)
O41 C41 H41 . . 117.2
N41 C41 H41 . . 117.2
C41 N41 C42 . . 121.7(4)
C41 N41 C43 . . 120.6(3)
C42 N41 C43 . . 117.5(4)
N41 C42 H42A . . 109.5
N41 C42 H42B . . 109.5
H42A C42 H42B . . 109.5
N41 C42 H42C . . 109.5
H42A C42 H42C . . 109.5
H42B C42 H42C . . 109.5
N41 C43 H43A . . 109.5
N41 C43 H43B . . 109.5
H43A C43 H43B . . 109.5
N41 C43 H43C . . 109.5
H43A C43 H43C . . 109.5
H43B C43 H43C . . 109.5

loop_
_geom_bond_atom_site_label_1
_geom_bond_atom_site_label_2
_geom_bond_site_symmetry_2
_geom_bond_distance
Cu1 O1 . 1.9475(18)
Cu1 O6 . 1.9542(17)
Cu1 N1 . 2.022(2)
Cu1 N2 . 2.030(2)
Cu1 O1W . 2.3560(19)
Cu1 O3W . 2.911(4)
Cu2 O9 1_655 1.9449(18)
Cu2 O4 . 1.9501(18)
Cu2 N3 . 2.029(2)
Cu2 N4 . 2.031(2)
Cu2 O2W . 2.415(2)
Cu2 O1W 2_655 2.639(2)
O1 C1 . 1.270(3)
O2 C1 . 1.232(3)
O3 C2 . 1.369(3)
O3 C5 . 1.375(3)
O4 C6 . 1.263(3)
O5 C6 . 1.233(3)
C1 O2 1 1.232(3)
C1 C2 . 1.491(3)
C2 C3 . 1.352(3)
C3 C4 . 1.422(3)
C3 H3 . 0.9300
C4 C5 . 1.337(4)
C4 H4 . 0.9300
C5 C6 . 1.501(3)
C6 O4 1 1.263(3)
O6 C7 . 1.271(3)
O7 C7 . 1.228(3)
O8 C8 . 1.371(3)
O8 C11 . 1.373(3)
O9 C12 . 1.265(3)
O10 C12 . 1.223(3)
C7 O7 1 1.228(3)
C7 C8 . 1.490(3)
C8 C9 . 1.343(4)
C9 C10 . 1.425(3)
C9 H9 . 0.9300
C10 C11 . 1.345(4)
C10 H10 . 0.9300
C11 C12 . 1.491(3)
N1 C13 . 1.324(3)
N1 C24 . 1.358(3)
N2 C22 . 1.324(3)
N2 C23 . 1.353(3)
C13 C14 . 1.407(4)
C13 H13 . 0.9300
C14 C15 . 1.347(5)
C14 H14 . 0.9300
C15 C16 . 1.413(5)
C15 H15 . 0.9300
C16 C24 . 1.408(4)
C16 C17 . 1.432(5)
C17 C18 . 1.332(6)
C17 H17 . 0.9300
C18 C19 . 1.442(5)
C18 H18 . 0.9300
C19 C23 . 1.400(4)
C19 C20 . 1.404(5)
C20 C21 . 1.353(5)
C20 H20 . 0.9300
C21 C22 . 1.394(4)
C21 H21 . 0.9300
C22 H22 . 0.9300
C23 C24 . 1.431(4)
N3 C25 . 1.335(4)
N3 C36 . 1.345(4)
N4 C34 . 1.321(4)
N4 C35 . 1.368(4)
C25 C26 . 1.403(4)
C25 H25 . 0.9300
C26 C27 . 1.332(6)
C26 H26 . 0.9300
C27 C28 . 1.405(6)
C27 H27 . 0.9300
C28 C29 . 1.400(6)
C28 C36 . 1.430(4)
C29 C30 . 1.332(6)
C29 H29 . 0.9300
C30 C31 . 1.453(6)
C30 H30 . 0.9300
C31 C32 . 1.386(6)
C31 C35 . 1.398(4)
C32 C33 . 1.374(6)
C32 H32 . 0.9300
C33 C34 . 1.424(5)
C33 H33 . 0.9300
C34 H34 . 0.9300
C35 C36 . 1.419(5)
O1W H1A . 0.843(16)
O1W H1B . 0.851(16)
O2W H2A . 0.880(16)
O2W H2B . 0.862(16)
O3W H3A . 0.846(17)
O3W H3B . 0.878(18)
O41 C41 . 1.236(5)
C41 N41 . 1.319(5)
C41 H41 . 0.9300
N41 C42 . 1.431(5)
N41 C43 . 1.449(5)
C42 H42A . 0.9600
C42 H42B . 0.9600
C42 H42C . 0.9600
C43 H43A . 0.9600
C43 H43B . 0.9600
C43 H43C . 0.9600

loop_
_geom_hbond_atom_site_label_D
_geom_hbond_atom_site_label_H
_geom_hbond_atom_site_label_A
_geom_hbond_site_symmetry_A
_geom_hbond_distance_DH
_geom_hbond_distance_HA
_geom_hbond_distance_DA
_geom_hbond_angle_DHA
O1W H1A O5 2_645 0.843(16) 1.880(17) 2.715(3) 170(3)
O1W H1B O7 1 0.851(16) 1.955(19) 2.729(3) 151(3)
O2W H2A O10 1_655 0.880(16) 1.98(2) 2.729(3) 142.6(18)
O2W H2B O3W 2_645 0.862(16) 1.889(18) 2.726(3) 163(3)
O3W H3A O2 1 0.846(17) 2.14(3) 2.694(3) 123(2)
O3W H3B O41 3_665 0.878(18) 1.880(18) 2.758(4) 178(4)
C3 H3 O5 2_645 0.93 2.53 3.424(3) 161.1
C4 H4 O2 2_645 0.93 2.44 3.287(3) 152.3
C9 H9 O10 2 0.93 2.33 3.193(3) 155.1
C10 H10 O7 2 0.93 2.41 3.324(3) 167.5
C15 H15 O8 3_565 0.93 2.42 3.327(4) 166.4
C18 H18 O5 3_665 0.93 2.56 3.416(4) 153.5
C20 H20 O2 3_665 0.93 2.52 3.230(4) 133.1
C21 H21 O41 1 0.93 2.54 3.349(5) 146.0
C33 H33 O2W 3_766 0.93 2.59 3.402(5) 146.2

loop_
_geom_torsion_atom_site_label_1
_geom_torsion_atom_site_label_2
_geom_torsion_atom_site_label_3
_geom_torsion_atom_site_label_4
_geom_torsion_site_symmetry_1
_geom_torsion_site_symmetry_4
_geom_torsion
O6 Cu1 O1 C1 . . -101.97(19)
N2 Cu1 O1 C1 . . 74.7(2)
O1W Cu1 O1 C1 . . 157.95(19)
O3W Cu1 O1 C1 . . -9.7(2)
O9 Cu2 O4 O4 1_655 1 0.00(13)
N3 Cu2 O4 O4 . 1 0.00(12)
O2W Cu2 O4 O4 . 1 0.00(12)
O1W Cu2 O4 O4 2_655 1 0.00(13)
O9 Cu2 O4 C6 1_655 . -83.2(2)
O4 Cu2 O4 C6 1 . 0(17)
N3 Cu2 O4 C6 . . 93.9(2)
O2W Cu2 O4 C6 . . -177.7(2)
O1W Cu2 O4 C6 2_655 . -3.4(2)
O2 O2 C1 O1 1 . 0.0(2)
O2 O2 C1 C2 1 . 0.0(3)
Cu1 O1 C1 O2 . 1 13.8(4)
Cu1 O1 C1 O2 . . 13.8(4)
Cu1 O1 C1 C2 . . -164.53(15)
C5 O3 C2 C3 . . 0.2(3)
C5 O3 C2 C1 . . -178.82(19)
O2 C1 C2 C3 1 . -166.5(3)
O2 C1 C2 C3 . . -166.5(3)
O1 C1 C2 C3 . . 11.9(4)
O2 C1 C2 O3 1 . 12.3(3)
O2 C1 C2 O3 . . 12.3(3)
O1 C1 C2 O3 . . -169.3(2)
O3 C2 C3 C4 . . -0.1(3)
C1 C2 C3 C4 . . 178.7(2)
C2 C3 C4 C5 . . 0.0(3)
C3 C4 C5 O3 . . 0.2(3)
C3 C4 C5 C6 . . -179.4(3)
C2 O3 C5 C4 . . -0.2(3)
C2 O3 C5 C6 . . 179.4(2)
O4 O4 C6 O5 1 . 0.0(2)
Cu2 O4 C6 O5 . . 10.0(4)
Cu2 O4 C6 O4 . 1 0E1(10)
O4 O4 C6 C5 1 . 0.00(13)
Cu2 O4 C6 C5 . . -170.59(15)
C4 C5 C6 O5 . . -176.0(3)
O3 C5 C6 O5 . . 4.5(4)
C4 C5 C6 O4 . 1 4.5(4)
O3 C5 C6 O4 . 1 -175.0(2)
C4 C5 C6 O4 . . 4.5(4)
O3 C5 C6 O4 . . -175.0(2)
O1 Cu1 O6 C7 . . -104.07(19)
N1 Cu1 O6 C7 . . 82.8(2)
O1W Cu1 O6 C7 . . -15.3(2)
O3W Cu1 O6 C7 . . 159.97(19)
O7 O7 C7 O6 1 . 0.0(3)
O7 O7 C7 C8 1 . 0.0(2)
Cu1 O6 C7 O7 . 1 -2.0(4)
Cu1 O6 C7 O7 . . -2.0(4)
Cu1 O6 C7 C8 . . 179.69(15)
C11 O8 C8 C9 . . 0.3(3)
C11 O8 C8 C7 . . -177.9(2)
O7 C7 C8 C9 1 . -167.6(3)
O7 C7 C8 C9 . . -167.6(3)
O6 C7 C8 C9 . . 10.9(4)
O7 C7 C8 O8 1 . 10.1(4)
O7 C7 C8 O8 . . 10.1(4)
O6 C7 C8 O8 . . -171.4(2)
O8 C8 C9 C10 . . -0.3(3)
C7 C8 C9 C10 . . 177.5(3)
C8 C9 C10 C11 . . 0.2(3)
C9 C10 C11 O8 . . 0.0(3)
C9 C10 C11 C12 . . -180.0(3)
C8 O8 C11 C10 . . -0.2(3)
C8 O8 C11 C12 . . 179.8(2)
Cu2 O9 C12 O10 1_455 . 12.0(4)
Cu2 O9 C12 C11 1_455 . -167.91(16)
C10 C11 C12 O10 . . -179.1(3)
O8 C11 C12 O10 . . 0.9(4)
C10 C11 C12 O9 . . 0.8(4)
O8 C11 C12 O9 . . -179.1(2)
O6 Cu1 N1 C13 . . 1.5(3)
N2 Cu1 N1 C13 . . -175.8(3)
O1W Cu1 N1 C13 . . 102.2(3)
O3W Cu1 N1 C13 . . -89.8(3)
O6 Cu1 N1 C24 . . -179.65(18)
N2 Cu1 N1 C24 . . 3.06(18)
O1W Cu1 N1 C24 . . -78.98(18)
O3W Cu1 N1 C24 . . 89.01(18)
O1 Cu1 N2 C22 . . 8.2(3)
N1 Cu1 N2 C22 . . -178.4(3)
O1W Cu1 N2 C22 . . -79.8(3)
O3W Cu1 N2 C22 . . 103.9(3)
O1 Cu1 N2 C23 . . -177.29(18)
N1 Cu1 N2 C23 . . -3.90(18)
O1W Cu1 N2 C23 . . 94.72(18)
O3W Cu1 N2 C23 . . -81.63(18)
C24 N1 C13 C14 . . 0.9(4)
Cu1 N1 C13 C14 . . 179.6(2)
N1 C13 C14 C15 . . 0.5(5)
C13 C14 C15 C16 . . -1.0(6)
C14 C15 C16 C24 . . 0.1(5)
C14 C15 C16 C17 . . -178.8(4)
C24 C16 C17 C18 . . -0.4(6)
C15 C16 C17 C18 . . 178.5(4)
C16 C17 C18 C19 . . 0.0(6)
C17 C18 C19 C23 . . -0.5(5)
C17 C18 C19 C20 . . -178.9(4)
C23 C19 C20 C21 . . 0.5(5)
C18 C19 C20 C21 . . 178.9(4)
C19 C20 C21 C22 . . -0.9(6)
C23 N2 C22 C21 . . 1.0(5)
Cu1 N2 C22 C21 . . 175.2(3)
C20 C21 C22 N2 . . 0.2(6)
C22 N2 C23 C19 . . -1.4(4)
Cu1 N2 C23 C19 . . -176.6(2)
C22 N2 C23 C24 . . 179.3(3)
Cu1 N2 C23 C24 . . 4.1(3)
C20 C19 C23 N2 . . 0.7(4)
C18 C19 C23 N2 . . -177.8(3)
C20 C19 C23 C24 . . 179.9(3)
C18 C19 C23 C24 . . 1.4(4)
C13 N1 C24 C16 . . -1.8(4)
Cu1 N1 C24 C16 . . 179.2(2)
C13 N1 C24 C23 . . 177.2(3)
Cu1 N1 C24 C23 . . -1.8(3)
C15 C16 C24 N1 . . 1.3(4)
C17 C16 C24 N1 . . -179.7(3)
C15 C16 C24 C23 . . -177.6(3)
C17 C16 C24 C23 . . 1.4(4)
N2 C23 C24 N1 . . -1.6(4)
C19 C23 C24 N1 . . 179.1(3)
N2 C23 C24 C16 . . 177.4(3)
C19 C23 C24 C16 . . -1.9(4)
O4 Cu2 N3 C25 . . 9.8(3)
O4 Cu2 N3 C25 1 . 9.8(3)
N4 Cu2 N3 C25 . . -173.8(3)
O2W Cu2 N3 C25 . . -81.3(3)
O1W Cu2 N3 C25 2_655 . 106.6(3)
O4 Cu2 N3 C36 . . -176.3(2)
O4 Cu2 N3 C36 1 . -176.3(2)
N4 Cu2 N3 C36 . . 0.2(2)
O2W Cu2 N3 C36 . . 92.6(2)
O1W Cu2 N3 C36 2_655 . -79.5(2)
O9 Cu2 N4 C34 1_655 . -3.3(3)
N3 Cu2 N4 C34 . . 179.1(3)
O2W Cu2 N4 C34 . . 91.1(3)
O1W Cu2 N4 C34 2_655 . -82.1(3)
O9 Cu2 N4 C35 1_655 . 176.79(19)
N3 Cu2 N4 C35 . . -0.81(19)
O2W Cu2 N4 C35 . . -88.8(2)
O1W Cu2 N4 C35 2_655 . 98.01(19)
C36 N3 C25 C26 . . 1.1(5)
Cu2 N3 C25 C26 . . 174.8(3)
N3 C25 C26 C27 . . 1.0(6)
C25 C26 C27 C28 . . -1.8(7)
C26 C27 C28 C29 . . -176.9(4)
C26 C27 C28 C36 . . 0.5(6)
C27 C28 C29 C30 . . 177.0(4)
C36 C28 C29 C30 . . -0.3(6)
C28 C29 C30 C31 . . -1.8(7)
C29 C30 C31 C32 . . -176.4(4)
C29 C30 C31 C35 . . 2.2(6)
C35 C31 C32 C33 . . -0.3(6)
C30 C31 C32 C33 . . 178.4(4)
C31 C32 C33 C34 . . 0.4(6)
C35 N4 C34 C33 . . 1.0(5)
Cu2 N4 C34 C33 . . -178.9(3)
C32 C33 C34 N4 . . -0.7(6)
C34 N4 C35 C31 . . -1.0(5)
Cu2 N4 C35 C31 . . 178.9(2)
C34 N4 C35 C36 . . -178.6(3)
Cu2 N4 C35 C36 . . 1.3(3)
C32 C31 C35 N4 . . 0.7(5)
C30 C31 C35 N4 . . -178.1(3)
C32 C31 C35 C36 . . 178.2(3)
C30 C31 C35 C36 . . -0.6(5)
C25 N3 C36 C35 . . 175.0(3)
Cu2 N3 C36 C35 . . 0.4(3)
C25 N3 C36 C28 . . -2.4(4)
Cu2 N3 C36 C28 . . -177.0(2)
N4 C35 C36 N3 . . -1.2(4)
C31 C35 C36 N3 . . -178.9(3)
N4 C35 C36 C28 . . 176.3(3)
C31 C35 C36 C28 . . -1.5(4)
C29 C28 C36 N3 . . 179.3(3)
C27 C28 C36 N3 . . 1.6(5)
C29 C28 C36 C35 . . 2.0(5)
C27 C28 C36 C35 . . -175.7(3)
O41 O41 C41 N41 1 . 0.0(3)
O41 C41 N41 C42 . . 2.6(7)
O41 C41 N41 C43 . . 177.8(5)
